data_9007969
loop_
_publ_author_name
'Ayed, B.'
'Abbdallah, A. H.'
'Hadded, A.'

_publ_section_title
;
 RbMn6(As2O7)2(As3O10): a new manganese(II) arsenate
;
_journal_name_full 'Acta Crystallographica, Section E'
_journal_page_first i52
_journal_page_last i54
_journal_paper_doi 10.1107/S1600536804004544
_journal_volume 60
_journal_year 2004
_chemical_formula_structural RbMn6(As2O7)2(As3O10)
_chemical_formula_sum 'As7 Mn6 O24 Rb'
_space_group_IT_number 11
_symmetry_space_group_name_Hall '-P 2yb'
_symmetry_space_group_name_H-M 'P 1 21/m 1'
_cell_angle_alpha 90
_cell_angle_beta 107.56
_cell_angle_gamma 90
_cell_length_a 5.5550
_cell_length_b 27.830
_cell_length_c 6.842
_cell_formula_units_Z 2
_cell_volume 1008.454
_exptl_crystal_density_diffrn 4.359
_cod_original_formula_sum 'Rb Mn6 As7 O24'
_cod_database_code 9007969

loop_
_symmetry_equiv_pos_as_xyz
x,y,z
x,1/2-y,z
-x,1/2+y,-z
-x,-y,-z

loop_
_atom_site_aniso_label
_atom_site_aniso_U_11
_atom_site_aniso_U_22
_atom_site_aniso_U_33
_atom_site_aniso_U_12
_atom_site_aniso_U_13
_atom_site_aniso_U_23
Rb 0.01640 0.01820 0.01500 0.00000 0.00840 0.00000
Mn1 0.00830 0.01120 0.00910 0.00050 0.00430 0.00190
Mn2 0.00750 0.01060 0.00860 -0.00050 0.00440 0.00060
Mn3 0.00950 0.00880 0.00830 0.00100 0.00420 -0.00030
As1 0.00620 0.00670 0.00680 0.00020 0.00320 -0.00050
As2 0.00510 0.00890 0.00700 0.00050 0.00230 -0.00080
As3 0.00550 0.00790 0.00810 0.00000 0.00330 0.00000
As4 0.00680 0.00700 0.00750 -0.00070 0.00410 -0.00100
O1 0.01000 0.01000 0.00700 -0.00100 0.00300 0.00200
O2 0.00900 0.01300 0.01200 -0.00300 0.00500 -0.00200
O3 0.01200 0.00400 0.01800 -0.00100 0.00900 0.00000
O4 0.00400 0.02200 0.01300 0.00000 0.00100 0.00000
O5 0.01000 0.00300 0.01900 -0.00200 0.00400 0.00000
O6 0.01400 0.01800 0.00800 0.00300 0.00900 -0.00200
O7 0.01400 0.01000 0.01900 0.00800 0.00700 0.00800
O8 0.01000 0.01500 0.01000 0.00800 0.00700 0.00600
O9 0.01300 0.01300 0.01300 -0.00100 0.00900 -0.00200
O10 0.01700 0.01200 0.00600 -0.00500 0.00400 0.00000
O11 0.01100 0.01400 0.00800 0.00000 0.00800 0.00000
O12 0.01200 0.01700 0.02100 -0.00700 0.00700 0.00000
O13 0.01700 0.01600 0.03700 0.01200 -0.00100 0.00300

loop_
_atom_site_label
_atom_site_fract_x
_atom_site_fract_y
_atom_site_fract_z
_atom_site_U_iso_or_equiv
Rb 0.69640 0.25000 0.10323 0.01570
Mn1 -0.18360 0.54331 0.82064 0.00920
Mn2 -0.21490 0.40166 0.40127 0.00850
Mn3 0.10780 0.31554 0.74999 0.00850
As1 0.27497 0.47698 0.69774 0.00630
As2 0.68483 0.38723 0.87410 0.00690
As3 0.52710 0.25000 0.56840 0.00690
As4 0.22919 0.33587 0.27565 0.00670
O1 0.87600 0.40170 0.10780 0.00870
O2 0.10820 0.45230 0.47490 0.01060
O3 0.41780 0.52893 0.67370 0.01000
O4 0.82930 0.25000 0.70560 0.01330
O5 0.38870 0.38634 0.26930 0.01060
O6 0.85180 0.37690 0.71010 0.01220
O7 0.49420 0.29860 0.40710 0.01380
O8 0.04510 0.33650 0.43070 0.01040
O9 0.11320 0.48000 0.86870 0.01170
O10 0.10270 0.30670 0.05780 0.01160
O11 0.31270 0.25000 0.69080 0.00980
O12 0.48120 0.34330 0.87130 0.01600
O13 0.54410 0.44250 0.79700 0.02500

_cod_duplicate_entry 2203370
